data_1506257
loop_
_publ_author_name
'Preston, Adam J.'
'Gallucci, Judith C.'
'Parquette, Jon R.'

_publ_section_title
;
 Structural impact of coordinating a helical 2,6-pyridyl diamide with
 divalent metals.
;
_journal_issue 23
_journal_name_full 'Organic letters'
_journal_page_first 5259
_journal_page_last 5262
_journal_paper_doi 10.1021/ol062086s
_journal_volume 8
_journal_year 2006
_chemical_absolute_configuration rmad
_chemical_formula_moiety '2(C34 H29 N5 O4 S Zn), C7 D8'
_chemical_formula_sum 'C75 H58 D8 N10 O8 S2 Zn2'
_chemical_formula_weight 1438.31
_chemical_name_common 'Parquette 1123'
_chemical_name_systematic
; 
 ? 
;
_space_group_IT_number 4
_symmetry_cell_setting monoclinic
_symmetry_space_group_name_Hall 'P 2yb'
_symmetry_space_group_name_H-M 'P 1 21 1'
_atom_sites_solution_hydrogens geom
_atom_sites_solution_primary heavy
_atom_sites_solution_secondary difmap
_audit_creation_method SHELXL
_cell_angle_alpha 90.00
_cell_angle_beta 95.222(4)
_cell_angle_gamma 90.00
_cell_formula_units_Z 2
_cell_length_a 9.30150(10)
_cell_length_b 15.6450(2)
_cell_length_c 23.0613(3)
_cell_measurement_temperature 150(2)
_cell_volume 3342.00(7)
_computing_cell_refinement 'HKL Scalepack (Otwinowski & Minor 1997)'
_computing_data_collection 'Collect (Nonius BV, 1997-2000)'
_computing_data_reduction 'HKL Denzo and Scalepack (Otwinowski & Minor 1997)'
_computing_structure_refinement 'SHELXL-93 (Sheldrick, 1993)'
_computing_structure_solution 'SHELXS-86 (Sheldrick, 1990)'
_diffrn_ambient_temperature 150(2)
_diffrn_measured_fraction_theta_full 0.999
_diffrn_measurement_device 'Nonius KappaCCD'
_diffrn_measurement_method 'phi and omega scans'
_diffrn_radiation_monochromator graphite
_diffrn_radiation_source 'fine-focus sealed tube'
_diffrn_radiation_type MoK\a
_diffrn_radiation_wavelength 0.71073
_diffrn_reflns_av_R_equivalents 0.068
_diffrn_reflns_limit_h_max 11
_diffrn_reflns_limit_h_min -11
_diffrn_reflns_limit_k_max 17
_diffrn_reflns_limit_k_min -18
_diffrn_reflns_limit_l_max 27
_diffrn_reflns_limit_l_min -27
_diffrn_reflns_number 43791
_diffrn_reflns_theta_full 25.03
_diffrn_reflns_theta_max 25.03
_diffrn_reflns_theta_min 2.20
_exptl_absorpt_coefficient_mu 0.846
_exptl_absorpt_correction_T_max 0.935
_exptl_absorpt_correction_T_min 0.805
_exptl_absorpt_correction_type multi-scan
_exptl_absorpt_process_details 'HKL Scalepack (Otwinowski & Minor, 1997)'
_exptl_crystal_colour 'pale yellow'
_exptl_crystal_density_diffrn 1.429
_exptl_crystal_description 'rectangular plate'
_exptl_crystal_F_000 1484
_exptl_crystal_size_max 0.15
_exptl_crystal_size_mid 0.12
_exptl_crystal_size_min 0.08
_refine_diff_density_max 0.557
_refine_diff_density_min -0.441
_refine_diff_density_rms 0.074
_refine_ls_abs_structure_details 'Flack H D (1983), Acta Cryst. A39, 876-881'
_refine_ls_abs_structure_Flack -0.010(8)
_refine_ls_extinction_method none
_refine_ls_goodness_of_fit_all 1.056
_refine_ls_goodness_of_fit_ref 1.075
_refine_ls_hydrogen_treatment constr
_refine_ls_matrix_type full
_refine_ls_number_parameters 880
_refine_ls_number_reflns 11655
_refine_ls_number_restraints 1
_refine_ls_restrained_S_all 1.055
_refine_ls_restrained_S_obs 1.075
_refine_ls_R_factor_all 0.0581
_refine_ls_R_factor_gt 0.0440
_refine_ls_shift/su_max -1.197
_refine_ls_shift/su_mean 0.001
_refine_ls_structure_factor_coef Fsqd
_refine_ls_weighting_details 'w=1/[\s^2^(Fo^2^)+(0.0499P)^2^+2.1164P] where P=(Fo^2^+2Fc^2^)/3'
_refine_ls_weighting_scheme calc
_refine_ls_wR_factor_all 0.1021
_refine_ls_wR_factor_ref 0.0961
_reflns_number_gt 10062
_reflns_number_total 11655
_reflns_threshold_expression >2sigma(I)
_cod_data_source_file ol062086ssi20060823_044804.cif
_cod_data_source_block shelxl
_cod_original_cell_volume 3342.01(7)
_cod_original_sg_symbol_H-M P21
_cod_database_code 1506257

loop_
_symmetry_equiv_pos_as_xyz
'x, y, z'
'-x, y+1/2, -z'

loop_
_atom_site_aniso_label
_atom_site_aniso_U_11
_atom_site_aniso_U_22
_atom_site_aniso_U_33
_atom_site_aniso_U_23
_atom_site_aniso_U_13
_atom_site_aniso_U_12
Zn1 0.0217(2) 0.0251(3) 0.0243(3) 0.0001(2) 0.0027(2) 0.0003(2)
S1A 0.0320(6) 0.0434(7) 0.0286(6) -0.0063(5) 0.0042(5) 0.0111(6)
O1A 0.028(2) 0.048(2) 0.031(2) -0.0044(15) -0.0019(14) 0.0088(15)
O2A 0.036(2) 0.026(2) 0.045(2) -0.0083(15) 0.0012(15) 0.003(2)
O3A 0.022(2) 0.037(2) 0.031(2) 0.0056(14) 0.0021(13) -0.0042(14)
O4A 0.025(2) 0.041(2) 0.030(2) -0.0015(14) 0.0010(13) 0.0054(15)
N1A 0.024(2) 0.021(2) 0.025(2) -0.0025(15) 0.0032(15) 0.004(2)
N2A 0.019(2) 0.018(2) 0.027(2) -0.001(2) -0.0022(14) -0.001(2)
N3A 0.029(2) 0.016(2) 0.026(2) 0.0023(15) 0.003(2) -0.005(2)
N4A 0.018(2) 0.021(2) 0.024(2) 0.0024(15) 0.0009(14) -0.002(2)
N5A 0.018(2) 0.027(2) 0.021(2) 0.0005(15) 0.0029(14) 0.000(2)
C1A 0.022(2) 0.017(2) 0.028(2) 0.003(2) 0.005(2) -0.001(2)
C2A 0.023(2) 0.022(2) 0.028(2) 0.003(2) 0.004(2) 0.003(2)
C3A 0.024(2) 0.020(2) 0.028(2) 0.001(2) 0.005(2) 0.003(2)
C4A 0.034(3) 0.028(2) 0.022(2) 0.002(2) 0.001(2) 0.001(2)
C5A 0.023(2) 0.024(2) 0.020(2) -0.004(2) 0.001(2) 0.000(2)
C6A 0.029(2) 0.023(2) 0.022(2) 0.002(2) -0.002(2) -0.001(2)
C7A 0.027(2) 0.024(2) 0.024(2) 0.007(2) 0.005(2) -0.002(2)
C8A 0.023(2) 0.028(2) 0.033(2) -0.001(2) 0.000(2) -0.005(2)
C9A 0.023(2) 0.037(3) 0.037(2) 0.004(2) -0.001(2) -0.003(2)
C10A 0.025(2) 0.030(3) 0.044(3) 0.007(2) 0.003(2) 0.004(2)
C11A 0.033(3) 0.028(3) 0.034(3) 0.002(2) 0.009(2) 0.004(2)
C12A 0.025(2) 0.022(2) 0.028(2) 0.006(2) 0.005(2) 0.000(2)
C13A 0.026(2) 0.020(2) 0.023(2) 0.004(2) 0.008(2) 0.002(2)
C14A 0.041(3) 0.029(3) 0.051(3) -0.012(2) 0.003(2) -0.007(2)
C15A 0.029(2) 0.028(3) 0.026(2) -0.004(2) 0.001(2) 0.002(2)
C16A 0.030(3) 0.042(3) 0.047(3) -0.007(2) 0.008(2) -0.011(2)
C17A 0.018(2) 0.020(2) 0.029(2) 0.002(2) 0.003(2) -0.001(2)
C18A 0.022(2) 0.015(2) 0.024(2) 0.001(2) -0.001(2) 0.002(2)
C19A 0.025(2) 0.023(2) 0.033(2) 0.002(2) 0.003(2) 0.000(2)
C20A 0.027(2) 0.022(2) 0.029(2) -0.001(2) -0.003(2) 0.002(2)
C21A 0.035(2) 0.032(3) 0.022(2) 0.001(2) -0.006(2) 0.006(2)
C22A 0.029(2) 0.023(2) 0.027(2) 0.003(2) 0.004(2) 0.004(2)
C23A 0.021(2) 0.018(2) 0.028(2) -0.001(2) 0.003(2) 0.001(2)
C24A 0.022(2) 0.023(2) 0.026(2) 0.001(2) 0.010(2) 0.004(2)
C25A 0.021(2) 0.042(3) 0.033(3) 0.001(2) 0.004(2) -0.002(2)
C26A 0.018(2) 0.029(3) 0.030(2) 0.002(2) 0.000(2) -0.004(2)
C27A 0.028(3) 0.040(3) 0.040(3) -0.007(2) 0.001(2) -0.006(2)
C28A 0.041(3) 0.040(3) 0.029(2) -0.009(2) 0.001(2) 0.014(2)
C29A 0.037(3) 0.052(3) 0.021(2) -0.006(2) 0.002(2) 0.010(2)
C30A 0.055(3) 0.050(4) 0.034(3) -0.012(3) -0.011(2) 0.008(3)
C31A 0.079(5) 0.071(5) 0.050(4) -0.026(3) -0.010(3) 0.044(4)
C32A 0.060(4) 0.140(8) 0.038(4) -0.035(4) -0.005(3) 0.049(5)
C33A 0.050(4) 0.147(8) 0.026(3) 0.004(4) 0.011(3) 0.005(4)
C34A 0.049(3) 0.053(4) 0.040(3) 0.003(3) -0.001(3) 0.006(3)
Zn2 0.0196(2) 0.0173(2) 0.0250(2) -0.0011(2) 0.0024(2) 0.0010(2)
S1B 0.0364(7) 0.0393(7) 0.0362(7) -0.0006(5) -0.0095(5) 0.0131(6)
O1B 0.022(2) 0.044(2) 0.043(2) -0.006(2) 0.0023(14) 0.013(2)
O2B 0.026(2) 0.034(2) 0.039(2) -0.0143(14) 0.0079(14) -0.0088(15)
O3B 0.032(2) 0.022(2) 0.033(2) 0.0080(13) 0.0112(13) 0.0096(14)
O4B 0.034(2) 0.044(2) 0.026(2) -0.0088(14) 0.0029(13) 0.0103(15)
N1B 0.017(2) 0.019(2) 0.028(2) 0.0002(14) -0.0009(14) 0.0022(14)
N2B 0.015(2) 0.024(2) 0.029(2) 0.000(2) 0.0027(15) 0.000(2)
N3B 0.023(2) 0.020(2) 0.024(2) -0.001(2) 0.0031(15) -0.004(2)
N4B 0.021(2) 0.024(2) 0.020(2) 0.0004(15) 0.0018(14) -0.002(2)
N5B 0.022(2) 0.022(2) 0.021(2) 0.002(2) 0.0049(14) 0.003(2)
C1B 0.025(2) 0.018(2) 0.023(2) 0.004(2) -0.003(2) -0.003(2)
C2B 0.035(2) 0.019(2) 0.029(2) 0.000(2) 0.000(2) 0.000(2)
C3B 0.022(2) 0.024(2) 0.035(3) 0.003(2) -0.003(2) 0.001(2)
C4B 0.023(2) 0.023(2) 0.037(3) 0.003(2) 0.000(2) 0.000(2)
C5B 0.022(2) 0.017(2) 0.034(2) 0.001(2) 0.003(2) -0.004(2)
C6B 0.023(2) 0.015(2) 0.036(2) 0.003(2) 0.006(2) -0.004(2)
C7B 0.028(2) 0.011(2) 0.030(2) -0.001(2) 0.007(2) 0.004(2)
C8B 0.025(2) 0.019(2) 0.040(3) 0.000(2) 0.009(2) -0.001(2)
C9B 0.042(3) 0.030(3) 0.034(3) 0.001(2) 0.020(2) 0.002(2)
C10B 0.054(3) 0.031(3) 0.023(2) -0.004(2) 0.008(2) 0.003(2)
C11B 0.036(3) 0.021(2) 0.028(2) -0.003(2) 0.006(2) 0.001(2)
C12B 0.024(2) 0.015(2) 0.032(2) -0.001(2) 0.006(2) 0.007(2)
C13B 0.020(2) 0.011(2) 0.033(2) -0.002(2) -0.004(2) -0.002(2)
C14B 0.025(2) 0.032(3) 0.041(3) -0.009(2) 0.007(2) -0.001(2)
C15B 0.018(2) 0.025(2) 0.037(3) -0.006(2) 0.007(2) -0.004(2)
C16B 0.044(3) 0.034(3) 0.041(3) 0.003(2) 0.010(2) -0.013(2)
C17B 0.026(2) 0.022(2) 0.026(2) 0.003(2) 0.000(2) 0.000(2)
C18B 0.021(2) 0.021(2) 0.025(2) -0.005(2) 0.003(2) -0.004(2)
C19B 0.029(2) 0.028(2) 0.024(2) 0.000(2) 0.005(2) -0.002(2)
C20B 0.022(2) 0.035(3) 0.031(2) -0.004(2) 0.007(2) -0.002(2)
C21B 0.017(2) 0.033(3) 0.033(3) -0.005(2) 0.002(2) 0.005(2)
C22B 0.020(2) 0.030(2) 0.023(2) -0.003(2) -0.003(2) 0.003(2)
C23B 0.019(2) 0.019(2) 0.023(2) -0.004(2) 0.003(2) -0.002(2)
C24B 0.021(2) 0.017(2) 0.023(2) -0.005(2) -0.002(2) -0.001(2)
C25B 0.028(2) 0.025(2) 0.031(2) 0.004(2) 0.013(2) 0.001(2)
C26B 0.022(2) 0.019(2) 0.026(2) 0.000(2) 0.005(2) -0.002(2)
C27B 0.023(2) 0.028(3) 0.043(3) -0.002(2) 0.008(2) -0.003(2)
C28B 0.053(3) 0.042(3) 0.029(3) 0.006(2) -0.005(2) 0.002(3)
C29B 0.037(2) 0.034(3) 0.024(2) 0.001(2) -0.007(2) -0.002(2)
C30B 0.038(3) 0.040(3) 0.031(3) 0.003(2) 0.002(2) 0.000(2)
C31B 0.048(3) 0.041(3) 0.040(3) 0.005(2) -0.006(3) -0.003(3)
C32B 0.062(4) 0.035(3) 0.046(3) -0.008(3) -0.008(3) 0.009(3)
C33B 0.043(3) 0.055(4) 0.051(3) -0.008(3) 0.004(3) 0.009(3)
C34B 0.040(3) 0.049(4) 0.040(3) 0.004(2) 0.006(2) 0.000(2)
C35 0.042(3) 0.046(3) 0.047(3) 0.005(3) 0.002(3) -0.012(3)
C36 0.073(4) 0.053(4) 0.062(4) 0.006(3) 0.008(3) 0.007(3)
C37 0.099(5) 0.061(4) 0.052(4) 0.004(3) -0.002(4) 0.001(4)
C38 0.085(5) 0.058(4) 0.052(4) 0.002(3) -0.002(3) -0.028(4)
C39 0.063(4) 0.056(4) 0.059(4) 0.014(3) -0.011(3) -0.026(3)
C40 0.054(4) 0.045(4) 0.070(4) 0.003(3) 0.002(3) -0.009(3)
C41 0.056(4) 0.056(4) 0.057(4) 0.005(3) 0.005(3) -0.012(3)

loop_
_atom_site_label
_atom_site_type_symbol
_atom_site_fract_x
_atom_site_fract_y
_atom_site_fract_z
_atom_site_U_iso_or_equiv
_atom_site_thermal_displace_type
_atom_site_occupancy
_atom_site_calc_flag
_atom_site_refinement_flags
Zn1 Zn 0.20641(5) 1.00111(3) 0.75411(2) 0.02367(12) Uani 1 d .
S1A S 0.60743(13) 0.82379(8) 0.57070(5) 0.0346(3) Uani 1 d .
O1A O 0.0631(3) 0.9671(2) 0.57794(13) 0.0359(8) Uani 1 d .
O2A O 0.0243(3) 1.2445(2) 0.75462(14) 0.0358(8) Uani 1 d .
O3A O 0.0570(3) 0.8916(2) 0.90319(13) 0.0297(7) Uani 1 d .
O4A O 0.6218(3) 0.9015(2) 0.79918(13) 0.0320(7) Uani 1 d .
N1A N 0.3266(4) 0.9449(2) 0.69604(14) 0.0231(8) Uani 1 d .
N2A N 0.0692(3) 1.0057(2) 0.67596(14) 0.0216(7) Uani 1 d .
N3A N 0.1618(4) 1.1276(2) 0.76332(15) 0.0239(8) Uani 1 d .
N4A N 0.0997(3) 0.9412(2) 0.81524(14) 0.0213(8) Uani 1 d .
N5A N 0.3976(3) 0.9681(2) 0.80560(14) 0.0220(8) Uani 1 d .
C1A C 0.4605(4) 0.9172(3) 0.7141(2) 0.0221(9) Uani 1 d .
C2A C 0.5455(5) 0.8783(3) 0.6754(2) 0.0240(9) Uani 1 d .
H2A H 0.6397 0.8584 0.6881 0.029 Uiso 1 calc R
C3A C 0.4901(4) 0.8689(3) 0.6171(2) 0.0239(10) Uani 1 d .
C4A C 0.3505(5) 0.8966(3) 0.5998(2) 0.0278(10) Uani 1 d .
H4A H 0.3099 0.8894 0.5608 0.033 Uiso 1 calc R
C5A C 0.2722(4) 0.9353(3) 0.6412(2) 0.0223(9) Uani 1 d .
C6A C 0.1194(5) 0.9706(3) 0.6283(2) 0.0249(10) Uani 1 d .
C7A C -0.0631(4) 1.0477(3) 0.6721(2) 0.0249(9) Uani 1 d .
C8A C -0.1835(4) 1.0210(3) 0.6356(2) 0.0278(10) Uani 1 d .
H8A H -0.1746 0.9730 0.6110 0.033 Uiso 1 calc R
C9A C -0.3139(4) 1.0624(3) 0.6344(2) 0.0322(10) Uani 1 d .
H9A H -0.3935 1.0425 0.6092 0.039 Uiso 1 calc R
C10A C -0.3305(5) 1.1326(3) 0.6692(2) 0.0327(11) Uani 1 d .
H10A H -0.4212 1.1608 0.6684 0.039 Uiso 1 calc R
C11A C -0.2142(5) 1.1617(3) 0.7054(2) 0.0312(11) Uani 1 d .
H11A H -0.2256 1.2104 0.7292 0.037 Uiso 1 calc R
C12A C -0.0806(4) 1.1211(3) 0.7076(2) 0.0250(10) Uani 1 d .
C13A C 0.0406(4) 1.1606(3) 0.7432(2) 0.0227(9) Uani 1 d .
C14A C 0.1562(5) 1.2741(3) 0.7857(2) 0.0406(12) Uani 1 d .
H14A H 0.1375 1.2969 0.8244 0.049 Uiso 1 calc R
H14B H 0.2010 1.3196 0.7636 0.049 Uiso 1 calc R
C15A C 0.2546(5) 1.1950(3) 0.7922(2) 0.0279(10) Uani 1 d .
H15A H 0.2765 1.1808 0.8344 0.034 Uiso 1 calc R
C16A C 0.3946(5) 1.2030(3) 0.7632(2) 0.0394(12) Uani 1 d .
H16A H 0.4527 1.2496 0.7814 0.059 Uiso 1 calc R
H16B H 0.3724 1.2151 0.7217 0.059 Uiso 1 calc R
H16C H 0.4487 1.1493 0.7679 0.059 Uiso 1 calc R
C17A C 0.5027(4) 0.9289(3) 0.7783(2) 0.0223(9) Uani 1 d .
C18A C 0.4108(4) 0.9741(3) 0.8658(2) 0.0208(9) Uani 1 d .
C19A C 0.5371(4) 1.0007(3) 0.8976(2) 0.0268(9) Uani 1 d .
H19A H 0.6188 1.0143 0.8774 0.032 Uiso 1 calc R
C20A C 0.5478(4) 1.0081(3) 0.9574(2) 0.0262(9) Uani 1 d .
H20A H 0.6352 1.0275 0.9776 0.031 Uiso 1 calc R
C21A C 0.4308(5) 0.9873(3) 0.9881(2) 0.0300(10) Uani 1 d .
H21A H 0.4384 0.9913 1.0294 0.036 Uiso 1 calc R
C22A C 0.3028(5) 0.9606(3) 0.9579(2) 0.0261(10) Uani 1 d .
H22A H 0.2228 0.9463 0.9789 0.031 Uiso 1 calc R
C23A C 0.2897(4) 0.9544(3) 0.8970(2) 0.0223(9) Uani 1 d .
C24A C 0.1481(4) 0.9300(3) 0.8683(2) 0.0232(10) Uani 1 d .
C25A C -0.0817(5) 0.8854(3) 0.8689(2) 0.0318(11) Uani 1 d .
H25A H -0.1512 0.9269 0.8827 0.038 Uiso 1 calc R
H25B H -0.1222 0.8271 0.8713 0.038 Uiso 1 calc R
C26A C -0.0501(4) 0.9058(3) 0.8067(2) 0.0260(10) Uani 1 d .
H26A H -0.1184 0.9506 0.7899 0.031 Uiso 1 calc R
C27A C -0.0515(5) 0.8295(3) 0.7662(2) 0.0362(11) Uani 1 d .
H27A H -0.1489 0.8050 0.7615 0.054 Uiso 1 calc R
H27B H 0.0167 0.7864 0.7828 0.054 Uiso 1 calc R
H27C H -0.0234 0.8478 0.7282 0.054 Uiso 1 calc R
C28A C 0.5022(6) 0.8199(3) 0.5004(2) 0.0368(11) Uani 1 d .
H28A H 0.4160 0.7832 0.5022 0.044 Uiso 1 calc R
H28B H 0.4703 0.8779 0.4878 0.044 Uiso 1 calc R
C29A C 0.6026(5) 0.7827(3) 0.4588(2) 0.0367(12) Uani 1 d .
C30A C 0.6147(6) 0.6946(4) 0.4549(2) 0.0473(14) Uani 1 d .
H30A H 0.5547 0.6586 0.4755 0.057 Uiso 1 calc R
C31A C 0.7139(8) 0.6595(5) 0.4211(3) 0.068(2) Uani 1 d .
H31A H 0.7250 0.5992 0.4199 0.081 Uiso 1 calc R
C32A C 0.7958(8) 0.7095(7) 0.3895(3) 0.080(3) Uani 1 d .
H32A H 0.8631 0.6840 0.3662 0.096 Uiso 1 calc R
C33A C 0.7826(7) 0.7984(6) 0.3908(2) 0.074(2) Uani 1 d .
H33A H 0.8387 0.8337 0.3680 0.089 Uiso 1 calc R
C34A C 0.6844(6) 0.8344(4) 0.4266(2) 0.0476(14) Uani 1 d .
H34A H 0.6745 0.8947 0.4286 0.057 Uiso 1 calc R
Zn2 Zn 0.16006(5) 0.55938(3) 0.88029(2) 0.02062(11) Uani 1 d .
S1B S -0.34342(13) 0.63911(8) 0.67400(5) 0.0381(3) Uani 1 d .
O1B O -0.2336(3) 0.6784(2) 0.90627(14) 0.0367(8) Uani 1 d .
O2B O 0.3757(3) 0.7373(2) 0.98906(13) 0.0324(7) Uani 1 d .
O3B O 0.3163(3) 0.3277(2) 0.94718(13) 0.0286(7) Uani 1 d .
O4B O 0.1942(3) 0.4758(2) 0.71044(12) 0.0343(8) Uani 1 d .
N1B N 0.0020(3) 0.5770(2) 0.81597(14) 0.0214(8) Uani 1 d .
N2B N -0.0025(3) 0.6202(2) 0.92354(15) 0.0225(8) Uani 1 d .
N3B N 0.2953(3) 0.6475(2) 0.91798(14) 0.0223(8) Uani 1 d .
N4B N 0.2009(3) 0.4499(2) 0.92421(14) 0.0216(8) Uani 1 d .
N5B N 0.2468(3) 0.5021(2) 0.81014(13) 0.0213(7) Uani 1 d .
C1B C 0.0263(4) 0.5541(3) 0.7620(2) 0.0221(9) Uani 1 d .
C2B C -0.0737(5) 0.5704(3) 0.7153(2) 0.0278(10) Uani 1 d .
H2B H -0.0553 0.5548 0.6768 0.033 Uiso 1 calc R
C3B C -0.2031(4) 0.6106(3) 0.7263(2) 0.0274(10) Uani 1 d .
C4B C -0.2263(5) 0.6318(3) 0.7839(2) 0.0281(10) Uani 1 d .
H4B H -0.3149 0.6570 0.7924 0.034 Uiso 1 calc R
C5B C -0.1200(4) 0.6156(3) 0.8277(2) 0.0242(9) Uani 1 d .
C6B C -0.1258(4) 0.6405(3) 0.8914(2) 0.0245(10) Uani 1 d .
C7B C 0.0213(4) 0.6368(3) 0.9826(2) 0.0231(9) Uani 1 d .
C8B C -0.0822(5) 0.6240(3) 1.0221(2) 0.0279(10) Uani 1 d .
H8B H -0.1784 0.6103 1.0078 0.033 Uiso 1 calc R
C9B C -0.0480(5) 0.6310(3) 1.0813(2) 0.0346(11) Uani 1 d .
H9B H -0.1198 0.6198 1.1071 0.042 Uiso 1 calc R
C10B C 0.0909(6) 0.6542(3) 1.1038(2) 0.0356(12) Uani 1 d .
H10B H 0.1152 0.6579 1.1446 0.043 Uiso 1 calc R
C11B C 0.1910(5) 0.6713(3) 1.0656(2) 0.0281(10) Uani 1 d .
H11B H 0.2846 0.6895 1.0805 0.034 Uiso 1 calc R
C12B C 0.1605(4) 0.6632(3) 1.0058(2) 0.0235(10) Uani 1 d .
C13B C 0.2770(4) 0.6806(2) 0.9676(2) 0.0219(9) Uani 1 d .
C14B C 0.4869(5) 0.7414(3) 0.9477(2) 0.0326(11) Uani 1 d .
H14C H 0.5804 0.7195 0.9656 0.039 Uiso 1 calc R
H14D H 0.5002 0.8008 0.9344 0.039 Uiso 1 calc R
C15B C 0.4280(4) 0.6842(3) 0.8967(2) 0.0266(10) Uani 1 d .
H15B H 0.4984 0.6372 0.8913 0.032 Uiso 1 calc R
C16B C 0.3940(5) 0.7303(3) 0.8397(2) 0.0394(12) Uani 1 d .
H16D H 0.4828 0.7548 0.8270 0.059 Uiso 1 calc R
H16E H 0.3245 0.7761 0.8449 0.059 Uiso 1 calc R
H16F H 0.3526 0.6899 0.8103 0.059 Uiso 1 calc R
C17B C 0.1694(4) 0.5061(3) 0.7579(2) 0.0249(9) Uani 1 d .
C18B C 0.3754(4) 0.4555(3) 0.8178(2) 0.0223(9) Uani 1 d .
C19B C 0.4815(5) 0.4586(3) 0.7780(2) 0.0268(10) Uani 1 d .
H19B H 0.4639 0.4906 0.7431 0.032 Uiso 1 calc R
C20B C 0.6109(5) 0.4157(3) 0.7892(2) 0.0289(10) Uani 1 d .
H20B H 0.6808 0.4190 0.7617 0.035 Uiso 1 calc R
C21B C 0.6411(4) 0.3682(3) 0.8394(2) 0.0278(10) Uani 1 d .
H21B H 0.7309 0.3394 0.8466 0.033 Uiso 1 calc R
C22B C 0.5376(4) 0.3633(3) 0.8789(2) 0.0246(9) Uani 1 d .
H22B H 0.5563 0.3301 0.9133 0.029 Uiso 1 calc R
C23B C 0.4054(4) 0.4067(3) 0.8689(2) 0.0205(9) Uani 1 d .
C24B C 0.3026(4) 0.3982(3) 0.9133(2) 0.0206(9) Uani 1 d .
C25B C 0.2162(5) 0.3395(3) 0.9924(2) 0.0277(10) Uani 1 d .
H25C H 0.2689 0.3563 1.0299 0.033 Uiso 1 calc R
H25D H 0.1613 0.2865 0.9982 0.033 Uiso 1 calc R
C26B C 0.1167(4) 0.4105(3) 0.9688(2) 0.0219(9) Uani 1 d .
H26B H 0.1027 0.4528 1.0003 0.026 Uiso 1 calc R
C27B C -0.0287(5) 0.3809(3) 0.9409(2) 0.0313(11) Uani 1 d .
H27D H -0.0809 0.3511 0.9699 0.047 Uiso 1 calc R
H27E H -0.0143 0.3420 0.9086 0.047 Uiso 1 calc R
H27F H -0.0849 0.4306 0.9261 0.047 Uiso 1 calc R
C28B C -0.2862(6) 0.6016(3) 0.6062(2) 0.0417(13) Uani 1 d .
H28C H -0.3597 0.6192 0.5747 0.050 Uiso 1 calc R
H28D H -0.1952 0.6313 0.5994 0.050 Uiso 1 calc R
C29B C -0.2615(5) 0.5058(3) 0.6005(2) 0.0323(10) Uani 1 d .
C30B C -0.3356(5) 0.4465(3) 0.6313(2) 0.0364(11) Uani 1 d .
H30B H -0.4070 0.4654 0.6554 0.044 Uiso 1 calc R
C31B C -0.3061(6) 0.3600(3) 0.6273(2) 0.0437(13) Uani 1 d .
H31B H -0.3558 0.3196 0.6488 0.052 Uiso 1 calc R
C32B C -0.2031(6) 0.3328(4) 0.5913(2) 0.0485(14) Uani 1 d .
H32B H -0.1799 0.2738 0.5893 0.058 Uiso 1 calc R
C33B C -0.1350(6) 0.3905(4) 0.5587(2) 0.0496(14) Uani 1 d .
H33B H -0.0686 0.3711 0.5327 0.060 Uiso 1 calc R
C34B C -0.1624(5) 0.4775(3) 0.5633(2) 0.0430(13) Uani 1 d .
H34B H -0.1134 0.5174 0.5411 0.052 Uiso 1 calc R
C35 C 0.1977(6) 0.6795(4) 0.6174(2) 0.0449(13) Uani 1 d .
C36 C 0.2535(7) 0.6133(4) 0.5884(3) 0.063(2) Uani 1 d .
D36 D 0.3277 0.5798 0.6081 0.075 Uiso 1 calc R
C37 C 0.2070(8) 0.5929(4) 0.5317(3) 0.071(2) Uani 1 d .
D37 D 0.2507 0.5474 0.5124 0.085 Uiso 1 calc R
C38 C 0.0939(7) 0.6403(4) 0.5028(3) 0.066(2) Uani 1 d .
D38 D 0.0585 0.6267 0.4639 0.079 Uiso 1 calc R
C39 C 0.0358(7) 0.7066(4) 0.5315(3) 0.061(2) Uani 1 d .
D39 D -0.0402 0.7393 0.5122 0.073 Uiso 1 calc R
C40 C 0.0851(6) 0.7268(4) 0.5879(3) 0.057(2) Uani 1 d .
D40 D 0.0429 0.7730 0.6070 0.068 Uiso 1 calc R
C41 C 0.2493(6) 0.7014(4) 0.6791(2) 0.056(2) Uani 1 d .
D41A D 0.1755 0.7353 0.6964 0.084 Uiso 1 calc R
D41B D 0.3388 0.7346 0.6797 0.084 Uiso 1 calc R
D41C D 0.2674 0.6487 0.7016 0.084 Uiso 1 calc R

loop_
_atom_type_symbol
_atom_type_description
_atom_type_scat_dispersion_real
_atom_type_scat_dispersion_imag
_atom_type_scat_source
C C 0.0033 0.0016 'International Tables Vol C Tables 4.2.6.8 and 6.1.1.4'
H H 0.0000 0.0000 'International Tables Vol C Tables 4.2.6.8 and 6.1.1.4'
D D 0.0000 0.0000 'International Tables Vol C Tables 4.2.6.8 and 6.1.1.4'
N N 0.0061 0.0033 'International Tables Vol C Tables 4.2.6.8 and 6.1.1.4'
O O 0.0106 0.0060 'International Tables Vol C Tables 4.2.6.8 and 6.1.1.4'
S S 0.1246 0.1234 'International Tables Vol C Tables 4.2.6.8 and 6.1.1.4'
Zn Zn 0.2839 1.4301 'International Tables Vol C Tables 4.2.6.8 and 6.1.1.4'

loop_
_geom_angle_atom_site_label_1
_geom_angle_atom_site_label_2
_geom_angle_atom_site_label_3
_geom_angle
N1A Zn1 N4A 126.53(14)
N1A Zn1 N3A 128.45(14)
N4A Zn1 N3A 105.01(14)
N1A Zn1 N5A 77.16(13)
N4A Zn1 N5A 86.36(13)
N3A Zn1 N5A 110.38(14)
N1A Zn1 N2A 77.15(13)
N4A Zn1 N2A 108.26(13)
N3A Zn1 N2A 86.71(14)
N5A Zn1 N2A 154.29(12)
C3A S1A C28A 104.1(2)
C13A O2A C14A 107.7(3)
C24A O3A C25A 106.1(3)
C5A N1A C1A 121.3(3)
C5A N1A Zn1 119.6(3)
C1A N1A Zn1 119.1(3)
C6A N2A C7A 120.7(3)
C6A N2A Zn1 117.0(3)
C7A N2A Zn1 122.2(3)
C13A N3A C15A 109.4(3)
C13A N3A Zn1 122.2(3)
C15A N3A Zn1 128.5(3)
C24A N4A C26A 108.5(3)
C24A N4A Zn1 125.3(3)
C26A N4A Zn1 126.1(3)
C17A N5A C18A 119.6(3)
C17A N5A Zn1 117.1(3)
C18A N5A Zn1 122.7(3)
N1A C1A C2A 120.5(4)
N1A C1A C17A 114.5(3)
C2A C1A C17A 125.0(4)
C1A C2A C3A 118.8(4)
C1A C2A H2A 120.6
C3A C2A H2A 120.6
C4A C3A C2A 119.5(4)
C4A C3A S1A 124.7(3)
C2A C3A S1A 115.7(3)
C5A C4A C3A 118.1(4)
C5A C4A H4A 120.9
C3A C4A H4A 120.9
N1A C5A C4A 121.7(4)
N1A C5A C6A 114.3(3)
C4A C5A C6A 124.0(4)
O1A C6A N2A 129.6(4)
O1A C6A C5A 118.4(4)
N2A C6A C5A 111.9(3)
N2A C7A C8A 123.4(4)
N2A C7A C12A 119.3(4)
C8A C7A C12A 117.2(4)
C9A C8A C7A 121.8(4)
C9A C8A H8A 119.1
C7A C8A H8A 119.1
C8A C9A C10A 120.7(4)
C8A C9A H9A 119.7
C10A C9A H9A 119.7
C9A C10A C11A 119.5(4)
C9A C10A H10A 120.3
C11A C10A H10A 120.3
C10A C11A C12A 121.2(4)
C10A C11A H11A 119.4
C12A C11A H11A 119.4
C11A C12A C7A 119.6(4)
C11A C12A C13A 117.7(4)
C7A C12A C13A 122.5(4)
N3A C13A O2A 115.4(4)
N3A C13A C12A 129.4(4)
O2A C13A C12A 115.1(4)
O2A C14A C15A 105.2(3)
O2A C14A H14A 110.7
C15A C14A H14A 110.7
O2A C14A H14B 110.7
C15A C14A H14B 110.7
H14A C14A H14B 108.8
N3A C15A C16A 110.4(3)
N3A C15A C14A 102.2(3)
C16A C15A C14A 114.6(4)
N3A C15A H15A 109.8
C16A C15A H15A 109.8
C14A C15A H15A 109.8
C15A C16A H16A 109.5
C15A C16A H16B 109.5
H16A C16A H16B 109.5
C15A C16A H16C 109.5
H16A C16A H16C 109.5
H16B C16A H16C 109.5
O4A C17A N5A 129.0(4)
O4A C17A C1A 118.8(4)
N5A C17A C1A 112.1(3)
N5A C18A C19A 122.8(4)
N5A C18A C23A 119.3(3)
C19A C18A C23A 118.0(4)
C20A C19A C18A 122.1(4)
C20A C19A H19A 118.9
C18A C19A H19A 118.9
C19A C20A C21A 120.1(4)
C19A C20A H20A 119.9
C21A C20A H20A 119.9
C22A C21A C20A 119.4(4)
C22A C21A H21A 120.3
C20A C21A H21A 120.3
C21A C22A C23A 121.0(4)
C21A C22A H22A 119.5
C23A C22A H22A 119.5
C22A C23A C18A 119.4(4)
C22A C23A C24A 117.4(3)
C18A C23A C24A 123.2(3)
N4A C24A O3A 116.3(4)
N4A C24A C23A 128.2(4)
O3A C24A C23A 115.5(3)
O3A C25A C26A 105.1(3)
O3A C25A H25A 110.7
C26A C25A H25A 110.7
O3A C25A H25B 110.7
C26A C25A H25B 110.7
H25A C25A H25B 108.8
N4A C26A C27A 109.2(3)
N4A C26A C25A 102.2(3)
C27A C26A C25A 115.0(4)
N4A C26A H26A 110.0
C27A C26A H26A 110.0
C25A C26A H26A 110.0
C26A C27A H27A 109.5
C26A C27A H27B 109.5
H27A C27A H27B 109.5
C26A C27A H27C 109.5
H27A C27A H27C 109.5
H27B C27A H27C 109.5
C29A C28A S1A 105.4(3)
C29A C28A H28A 110.7
S1A C28A H28A 110.7
C29A C28A H28B 110.7
S1A C28A H28B 110.7
H28A C28A H28B 108.8
C34A C29A C30A 119.9(5)
C34A C29A C28A 121.3(5)
C30A C29A C28A 118.8(5)
C31A C30A C29A 119.7(6)
C31A C30A H30A 120.2
C29A C30A H30A 120.2
C32A C31A C30A 121.0(7)
C32A C31A H31A 119.5
C30A C31A H31A 119.5
C31A C32A C33A 120.7(6)
C31A C32A H32A 119.7
C33A C32A H32A 119.7
C32A C33A C34A 118.4(6)
C32A C33A H33A 120.8
C34A C33A H33A 120.8
C29A C34A C33A 120.3(6)
C29A C34A H34A 119.9
C33A C34A H34A 119.9
N4B Zn2 N1B 125.52(13)
N4B Zn2 N3B 106.55(13)
N1B Zn2 N3B 127.73(13)
N4B Zn2 N5B 87.46(13)
N1B Zn2 N5B 78.11(13)
N3B Zn2 N5B 111.17(13)
N4B Zn2 N2B 104.86(13)
N1B Zn2 N2B 77.28(13)
N3B Zn2 N2B 86.20(13)
N5B Zn2 N2B 155.26(13)
C3B S1B C28B 104.8(2)
C13B O2B C14B 106.7(3)
C24B O3B C25B 105.9(3)
C1B N1B C5B 122.0(3)
C1B N1B Zn2 118.5(3)
C5B N1B Zn2 119.4(3)
C6B N2B C7B 123.3(3)
C6B N2B Zn2 117.2(3)
C7B N2B Zn2 119.4(3)
C13B N3B C15B 108.8(3)
C13B N3B Zn2 122.3(3)
C15B N3B Zn2 128.9(3)
C24B N4B C26B 108.5(3)
C24B N4B Zn2 123.1(3)
C26B N4B Zn2 128.1(3)
C17B N5B C18B 121.2(3)
C17B N5B Zn2 117.6(3)
C18B N5B Zn2 121.0(2)
N1B C1B C2B 121.3(4)
N1B C1B C17B 114.2(3)
C2B C1B C17B 124.5(4)
C1B C2B C3B 118.0(4)
C1B C2B H2B 121.0
C3B C2B H2B 121.0
C2B C3B C4B 119.1(4)
C2B C3B S1B 126.0(3)
C4B C3B S1B 115.0(3)
C5B C4B C3B 119.3(4)
C5B C4B H4B 120.3
C3B C4B H4B 120.3
N1B C5B C4B 120.3(4)
N1B C5B C6B 114.6(4)
C4B C5B C6B 125.1(4)
O1B C6B N2B 129.1(4)
O1B C6B C5B 119.3(4)
N2B C6B C5B 111.5(3)
N2B C7B C8B 123.8(4)
N2B C7B C12B 119.1(4)
C8B C7B C12B 117.0(4)
C9B C8B C7B 121.7(4)
C9B C8B H8B 119.2
C7B C8B H8B 119.2
C8B C9B C10B 120.7(4)
C8B C9B H9B 119.7
C10B C9B H9B 119.7
C11B C10B C9B 118.3(4)
C11B C10B H10B 120.8
C9B C10B H10B 120.8
C10B C11B C12B 122.2(4)
C10B C11B H11B 118.9
C12B C11B H11B 118.9
C11B C12B C7B 119.9(4)
C11B C12B C13B 118.6(4)
C7B C12B C13B 121.4(4)
N3B C13B O2B 117.1(4)
N3B C13B C12B 128.3(4)
O2B C13B C12B 114.6(4)
O2B C14B C15B 104.4(3)
O2B C14B H14C 110.9
C15B C14B H14C 110.9
O2B C14B H14D 110.9
C15B C14B H14D 110.9
H14C C14B H14D 108.9
N3B C15B C16B 111.0(4)
N3B C15B C14B 102.7(3)
C16B C15B C14B 114.8(4)
N3B C15B H15B 109.3
C16B C15B H15B 109.3
C14B C15B H15B 109.3
C15B C16B H16D 109.5
C15B C16B H16E 109.5
H16D C16B H16E 109.5
C15B C16B H16F 109.5
H16D C16B H16F 109.5
H16E C16B H16F 109.5
O4B C17B N5B 130.4(4)
O4B C17B C1B 118.4(3)
N5B C17B C1B 111.2(3)
N5B C18B C19B 122.9(4)
N5B C18B C23B 119.3(3)
C19B C18B C23B 117.7(4)
C20B C19B C18B 120.9(4)
C20B C19B H19B 119.5
C18B C19B H19B 119.5
C19B C20B C21B 121.6(4)
C19B C20B H20B 119.2
C21B C20B H20B 119.2
C20B C21B C22B 118.6(4)
C20B C21B H21B 120.7
C22B C21B H21B 120.7
C21B C22B C23B 120.9(4)
C21B C22B H22B 119.5
C23B C22B H22B 119.5
C22B C23B C18B 120.2(4)
C22B C23B C24B 117.1(4)
C18B C23B C24B 122.6(4)
N4B C24B O3B 115.7(3)
N4B C24B C23B 128.0(4)
O3B C24B C23B 116.3(3)
O3B C25B C26B 104.1(3)
O3B C25B H25C 110.9
C26B C25B H25C 110.9
O3B C25B H25D 110.9
C26B C25B H25D 110.9
H25C C25B H25D 109.0
N4B C26B C25B 102.2(3)
N4B C26B C27B 109.8(3)
C25B C26B C27B 114.9(4)
N4B C26B H26B 109.9
C25B C26B H26B 109.9
C27B C26B H26B 109.9
C26B C27B H27D 109.5
C26B C27B H27E 109.5
H27D C27B H27E 109.5
C26B C27B H27F 109.5
H27D C27B H27F 109.5
H27E C27B H27F 109.5
C29B C28B S1B 117.1(3)
C29B C28B H28C 108.0
S1B C28B H28C 108.0
C29B C28B H28D 108.0
S1B C28B H28D 108.0
H28C C28B H28D 107.3
C34B C29B C30B 119.4(5)
C34B C29B C28B 118.8(4)
C30B C29B C28B 121.8(4)
C31B C30B C29B 120.5(5)
C31B C30B H30B 119.8
C29B C30B H30B 119.8
C30B C31B C32B 119.4(5)
C30B C31B H31B 120.3
C32B C31B H31B 120.3
C33B C32B C31B 120.4(5)
C33B C32B H32B 119.8
C31B C32B H32B 119.8
C32B C33B C34B 120.5(5)
C32B C33B H33B 119.8
C34B C33B H33B 119.8
C29B C34B C33B 119.8(5)
C29B C34B H34B 120.1
C33B C34B H34B 120.1
C36 C35 C40 117.6(6)
C36 C35 C41 122.5(5)
C40 C35 C41 119.9(5)
C35 C36 C37 122.9(6)
C35 C36 D36 118.6
C37 C36 D36 118.6
C36 C37 C38 119.0(7)
C36 C37 D37 120.5
C38 C37 D37 120.5
C39 C38 C37 118.8(6)
C39 C38 D38 120.6
C37 C38 D38 120.6
C38 C39 C40 121.3(6)
C38 C39 D39 119.3
C40 C39 D39 119.3
C39 C40 C35 120.4(6)
C39 C40 D40 119.8
C35 C40 D40 119.8
C35 C41 D41A 109.5
C35 C41 D41B 109.5
D41A C41 D41B 109.5
C35 C41 D41C 109.5
D41A C41 D41C 109.5
D41B C41 D41C 109.5

loop_
_geom_bond_atom_site_label_1
_geom_bond_atom_site_label_2
_geom_bond_distance
Zn1 N1A 2.022(3)
Zn1 N4A 2.026(3)
Zn1 N3A 2.037(3)
Zn1 N5A 2.110(3)
Zn1 N2A 2.113(3)
S1A C3A 1.744(4)
S1A C28A 1.818(5)
O1A C6A 1.232(5)
O2A C13A 1.350(5)
O2A C14A 1.440(6)
O3A C24A 1.360(5)
O3A C25A 1.453(5)
O4A C17A 1.243(5)
N1A C5A 1.326(5)
N1A C1A 1.348(5)
N2A C6A 1.349(5)
N2A C7A 1.391(5)
N3A C13A 1.287(5)
N3A C15A 1.482(6)
N4A C24A 1.278(5)
N4A C26A 1.496(5)
N5A C17A 1.357(5)
N5A C18A 1.386(5)
C1A C2A 1.387(6)
C1A C17A 1.507(6)
C2A C3A 1.404(6)
C2A H2A 0.95
C3A C4A 1.392(6)
C4A C5A 1.392(6)
C4A H4A 0.95
C5A C6A 1.529(6)
C7A C8A 1.403(6)
C7A C12A 1.427(6)
C8A C9A 1.373(6)
C8A H8A 0.95
C9A C10A 1.378(7)
C9A H9A 0.95
C10A C11A 1.382(7)
C10A H10A 0.95
C11A C12A 1.393(6)
C11A H11A 0.95
C12A C13A 1.469(6)
C14A C15A 1.539(6)
C14A H14A 0.99
C14A H14B 0.99
C15A C16A 1.522(6)
C15A H15A 1.00
C16A H16A 0.98
C16A H16B 0.98
C16A H16C 0.98
C18A C19A 1.391(6)
C18A C23A 1.423(6)
C19A C20A 1.379(6)
C19A H19A 0.95
C20A C21A 1.390(6)
C20A H20A 0.95
C21A C22A 1.388(6)
C21A H21A 0.95
C22A C23A 1.403(6)
C22A H22A 0.95
C23A C24A 1.470(6)
C25A C26A 1.523(6)
C25A H25A 0.99
C25A H25B 0.99
C26A C27A 1.515(6)
C26A H26A 1.00
C27A H27A 0.98
C27A H27B 0.98
C27A H27C 0.98
C28A C29A 1.515(6)
C28A H28A 0.99
C28A H28B 0.99
C29A C34A 1.374(7)
C29A C30A 1.387(7)
C30A C31A 1.376(8)
C30A H30A 0.95
C31A C32A 1.350(11)
C31A H31A 0.95
C32A C33A 1.397(11)
C32A H32A 0.95
C33A C34A 1.403(8)
C33A H33A 0.95
C34A H34A 0.95
Zn2 N4B 2.008(3)
Zn2 N1B 2.010(3)
Zn2 N3B 2.010(3)
Zn2 N5B 2.076(3)
Zn2 N2B 2.112(3)
S1B C3B 1.752(4)
S1B C28B 1.796(5)
O1B C6B 1.239(5)
O2B C13B 1.339(5)
O2B C14B 1.471(5)
O3B C24B 1.351(5)
O3B C25B 1.472(5)
O4B C17B 1.233(5)
N1B C1B 1.334(5)
N1B C5B 1.335(5)
N2B C6B 1.345(5)
N2B C7B 1.384(5)
N3B C13B 1.281(5)
N3B C15B 1.484(5)
N4B C24B 1.286(5)
N4B C26B 1.483(5)
N5B C17B 1.348(5)
N5B C18B 1.398(5)
C1B C2B 1.381(6)
C1B C17B 1.539(6)
C2B C3B 1.402(6)
C2B H2B 0.95
C3B C4B 1.405(6)
C4B C5B 1.371(6)
C4B H4B 0.95
C5B C6B 1.526(6)
C7B C8B 1.400(6)
C7B C12B 1.417(6)
C8B C9B 1.378(6)
C8B H8B 0.95
C9B C10B 1.396(7)
C9B H9B 0.95
C10B C11B 1.364(6)
C10B H10B 0.95
C11B C12B 1.389(6)
C11B H11B 0.95
C12B C13B 1.483(6)
C14B C15B 1.539(6)
C14B H14C 0.99
C14B H14D 0.99
C15B C16B 1.506(6)
C15B H15B 1.00
C16B H16D 0.98
C16B H16E 0.98
C16B H16F 0.98
C18B C19B 1.407(6)
C18B C23B 1.411(6)
C19B C20B 1.381(6)
C19B H19B 0.95
C20B C21B 1.383(6)
C20B H20B 0.95
C21B C22B 1.388(6)
C21B H21B 0.95
C22B C23B 1.405(6)
C22B H22B 0.95
C23B C24B 1.471(6)
C25B C26B 1.514(6)
C25B H25C 0.99
C25B H25D 0.99
C26B C27B 1.516(6)
C26B H26B 1.00
C27B H27D 0.98
C27B H27E 0.98
C27B H27F 0.98
C28B C29B 1.524(7)
C28B H28C 0.99
C28B H28D 0.99
C29B C34B 1.387(7)
C29B C30B 1.390(6)
C30B C31B 1.386(7)
C30B H30B 0.95
C31B C32B 1.390(7)
C31B H31B 0.95
C32B C33B 1.366(8)
C32B H32B 0.95
C33B C34B 1.390(8)
C33B H33B 0.95
C34B H34B 0.95
C35 C36 1.361(8)
C35 C40 1.406(8)
C35 C41 1.500(7)
C36 C37 1.376(9)
C36 D36 0.95
C37 C38 1.405(9)
C37 D37 0.95
C38 C39 1.368(9)
C38 D38 0.95
C39 C40 1.376(8)
C39 D39 0.95
C40 D40 0.95
C41 D41A 0.98
C41 D41B 0.98
C41 D41C 0.98

loop_
_geom_torsion_atom_site_label_1
_geom_torsion_atom_site_label_2
_geom_torsion_atom_site_label_3
_geom_torsion_atom_site_label_4
_geom_torsion
N4A Zn1 N1A C5A 102.2(3)
N3A Zn1 N1A C5A -76.3(3)
N5A Zn1 N1A C5A 177.7(3)
N2A Zn1 N1A C5A -1.2(3)
N4A Zn1 N1A C1A -77.2(3)
N3A Zn1 N1A C1A 104.3(3)
N5A Zn1 N1A C1A -1.6(3)
N2A Zn1 N1A C1A 179.5(3)
N1A Zn1 N2A C6A 1.3(3)
N4A Zn1 N2A C6A -123.2(3)
N3A Zn1 N2A C6A 132.0(3)
N5A Zn1 N2A C6A -1.2(5)
N1A Zn1 N2A C7A -174.5(3)
N4A Zn1 N2A C7A 60.9(3)
N3A Zn1 N2A C7A -43.9(3)
N5A Zn1 N2A C7A -177.1(3)
N1A Zn1 N3A C13A 100.7(3)
N4A Zn1 N3A C13A -78.1(3)
N5A Zn1 N3A C13A -169.7(3)
N2A Zn1 N3A C13A 30.0(3)
N1A Zn1 N3A C15A -79.2(4)
N4A Zn1 N3A C15A 102.0(3)
N5A Zn1 N3A C15A 10.3(4)
N2A Zn1 N3A C15A -150.0(3)
N1A Zn1 N4A C24A 95.5(4)
N3A Zn1 N4A C24A -85.8(3)
N5A Zn1 N4A C24A 24.4(3)
N2A Zn1 N4A C24A -177.2(3)
N1A Zn1 N4A C26A -87.0(3)
N3A Zn1 N4A C26A 91.8(3)
N5A Zn1 N4A C26A -158.1(3)
N2A Zn1 N4A C26A 0.3(4)
N1A Zn1 N5A C17A 0.5(3)
N4A Zn1 N5A C17A 129.3(3)
N3A Zn1 N5A C17A -126.0(3)
N2A Zn1 N5A C17A 3.1(5)
N1A Zn1 N5A C18A -170.5(3)
N4A Zn1 N5A C18A -41.7(3)
N3A Zn1 N5A C18A 63.0(3)
N2A Zn1 N5A C18A -167.9(3)
C5A N1A C1A C2A 0.6(6)
Zn1 N1A C1A C2A 179.9(3)
C5A N1A C1A C17A -177.0(4)
Zn1 N1A C1A C17A 2.4(5)
N1A C1A C2A C3A 0.4(6)
C17A C1A C2A C3A 177.7(4)
C1A C2A C3A C4A -1.6(6)
C1A C2A C3A S1A 177.2(3)
C28A S1A C3A C4A -2.0(5)
C28A S1A C3A C2A 179.3(3)
C2A C3A C4A C5A 1.8(6)
S1A C3A C4A C5A -176.8(3)
C1A N1A C5A C4A -0.4(6)
Zn1 N1A C5A C4A -179.7(3)
C1A N1A C5A C6A -179.8(4)
Zn1 N1A C5A C6A 0.8(5)
C3A C4A C5A N1A -0.8(6)
C3A C4A C5A C6A 178.6(4)
C7A N2A C6A O1A -1.9(7)
Zn1 N2A C6A O1A -177.8(4)
C7A N2A C6A C5A 174.7(4)
Zn1 N2A C6A C5A -1.3(4)
N1A C5A C6A O1A 177.3(4)
C4A C5A C6A O1A -2.1(6)
N1A C5A C6A N2A 0.4(5)
C4A C5A C6A N2A -179.1(4)
C6A N2A C7A C8A 36.7(6)
Zn1 N2A C7A C8A -147.6(3)
C6A N2A C7A C12A -144.5(4)
Zn1 N2A C7A C12A 31.3(5)
N2A C7A C8A C9A 177.8(4)
C12A C7A C8A C9A -1.1(6)
C7A C8A C9A C10A 0.4(7)
C8A C9A C10A C11A 0.4(7)
C9A C10A C11A C12A -0.4(7)
C10A C11A C12A C7A -0.3(6)
C10A C11A C12A C13A 174.6(4)
N2A C7A C12A C11A -177.9(4)
C8A C7A C12A C11A 1.1(6)
N2A C7A C12A C13A 7.5(6)
C8A C7A C12A C13A -173.6(4)
C15A N3A C13A O2A -2.6(5)
Zn1 N3A C13A O2A 177.5(3)
C15A N3A C13A C12A 174.8(4)
Zn1 N3A C13A C12A -5.1(6)
C14A O2A C13A N3A 2.1(5)
C14A O2A C13A C12A -175.7(4)
C11A C12A C13A N3A 161.8(4)
C7A C12A C13A N3A -23.4(7)
C11A C12A C13A O2A -20.8(5)
C7A C12A C13A O2A 154.0(4)
C13A O2A C14A C15A -0.7(5)
C13A N3A C15A C16A -120.5(4)
Zn1 N3A C15A C16A 59.5(5)
C13A N3A C15A C14A 1.9(4)
Zn1 N3A C15A C14A -178.2(3)
O2A C14A C15A N3A -0.6(5)
O2A C14A C15A C16A 118.8(4)
C18A N5A C17A O4A -6.5(7)
Zn1 N5A C17A O4A -177.8(4)
C18A N5A C17A C1A 171.8(3)
Zn1 N5A C17A C1A 0.5(4)
N1A C1A C17A O4A 176.7(4)
C2A C1A C17A O4A -0.7(6)
N1A C1A C17A N5A -1.8(5)
C2A C1A C17A N5A -179.2(4)
C17A N5A C18A C19A 47.1(6)
Zn1 N5A C18A C19A -142.2(3)
C17A N5A C18A C23A -134.5(4)
Zn1 N5A C18A C23A 36.2(5)
N5A C18A C19A C20A 178.6(4)
C23A C18A C19A C20A 0.2(6)
C18A C19A C20A C21A 1.1(7)
C19A C20A C21A C22A -1.2(6)
C20A C21A C22A C23A -0.1(6)
C21A C22A C23A C18A 1.4(6)
C21A C22A C23A C24A -176.9(4)
N5A C18A C23A C22A -179.9(4)
C19A C18A C23A C22A -1.4(6)
N5A C18A C23A C24A -1.8(6)
C19A C18A C23A C24A 176.7(4)
C26A N4A C24A O3A -0.8(5)
Zn1 N4A C24A O3A 177.1(3)
C26A N4A C24A C23A -179.8(4)
Zn1 N4A C24A C23A -1.9(6)
C25A O3A C24A N4A -7.8(5)
C25A O3A C24A C23A 171.3(4)
C22A C23A C24A N4A 160.2(4)
C18A C23A C24A N4A -18.0(7)
C22A C23A C24A O3A -18.8(5)
C18A C23A C24A O3A 163.0(4)
C24A O3A C25A C26A 12.5(4)
C24A N4A C26A C27A -113.7(4)
Zn1 N4A C26A C27A 68.4(4)
C24A N4A C26A C25A 8.5(4)
Zn1 N4A C26A C25A -169.4(3)
O3A C25A C26A N4A -12.6(4)
O3A C25A C26A C27A 105.6(4)
C3A S1A C28A C29A 178.8(3)
S1A C28A C29A C34A -93.1(5)
S1A C28A C29A C30A 84.8(5)
C34A C29A C30A C31A 3.3(7)
C28A C29A C30A C31A -174.7(5)
C29A C30A C31A C32A -2.8(9)
C30A C31A C32A C33A 0.5(10)
C31A C32A C33A C34A 1.3(10)
C30A C29A C34A C33A -1.4(8)
C28A C29A C34A C33A 176.4(5)
C32A C33A C34A C29A -0.8(8)
N4B Zn2 N1B C1B -83.9(3)
N3B Zn2 N1B C1B 101.9(3)
N5B Zn2 N1B C1B -5.8(3)
N2B Zn2 N1B C1B 176.8(3)
N4B Zn2 N1B C5B 100.1(3)
N3B Zn2 N1B C5B -74.1(3)
N5B Zn2 N1B C5B 178.2(3)
N2B Zn2 N1B C5B 0.8(3)
N4B Zn2 N2B C6B -123.6(3)
N1B Zn2 N2B C6B 0.2(3)
N3B Zn2 N2B C6B 130.3(3)
N5B Zn2 N2B C6B -5.8(5)
N4B Zn2 N2B C7B 56.2(3)
N1B Zn2 N2B C7B -180.0(3)
N3B Zn2 N2B C7B -49.9(3)
N5B Zn2 N2B C7B 174.0(3)
N4B Zn2 N3B C13B -74.0(3)
N1B Zn2 N3B C13B 101.1(3)
N5B Zn2 N3B C13B -167.7(3)
N2B Zn2 N3B C13B 30.4(3)
N4B Zn2 N3B C15B 105.0(3)
N1B Zn2 N3B C15B -80.0(4)
N5B Zn2 N3B C15B 11.2(4)
N2B Zn2 N3B C15B -150.7(3)
N1B Zn2 N4B C24B 100.7(3)
N3B Zn2 N4B C24B -84.1(3)
N5B Zn2 N4B C24B 27.2(3)
N2B Zn2 N4B C24B -174.5(3)
N1B Zn2 N4B C26B -73.0(3)
N3B Zn2 N4B C26B 102.2(3)
N5B Zn2 N4B C26B -146.5(3)
N2B Zn2 N4B C26B 11.8(3)
N4B Zn2 N5B C17B 130.3(3)
N1B Zn2 N5B C17B 3.1(3)
N3B Zn2 N5B C17B -123.0(3)
N2B Zn2 N5B C17B 9.1(5)
N4B Zn2 N5B C18B -45.0(3)
N1B Zn2 N5B C18B -172.1(3)
N3B Zn2 N5B C18B 61.8(3)
N2B Zn2 N5B C18B -166.1(3)
C5B N1B C1B C2B 0.8(6)
Zn2 N1B C1B C2B -175.1(3)
C5B N1B C1B C17B -176.9(4)
Zn2 N1B C1B C17B 7.2(5)
N1B C1B C2B C3B -1.0(6)
C17B C1B C2B C3B 176.4(4)
C1B C2B C3B C4B -0.7(6)
C1B C2B C3B S1B 178.8(3)
C28B S1B C3B C2B 2.2(5)
C28B S1B C3B C4B -178.3(3)
C2B C3B C4B C5B 2.5(6)
S1B C3B C4B C5B -177.1(3)
C1B N1B C5B C4B 1.1(6)
Zn2 N1B C5B C4B 177.0(3)
C1B N1B C5B C6B -177.4(4)
Zn2 N1B C5B C6B -1.6(5)
C3B C4B C5B N1B -2.7(6)
C3B C4B C5B C6B 175.6(4)
C7B N2B C6B O1B 2.7(7)
Zn2 N2B C6B O1B -177.5(4)
C7B N2B C6B C5B 179.2(3)
Zn2 N2B C6B C5B -1.0(4)
N1B C5B C6B O1B 178.5(4)
C4B C5B C6B O1B 0.0(6)
N1B C5B C6B N2B 1.6(5)
C4B C5B C6B N2B -176.8(4)
C6B N2B C7B C8B 42.1(6)
Zn2 N2B C7B C8B -137.7(3)
C6B N2B C7B C12B -142.0(4)
Zn2 N2B C7B C12B 38.2(5)
N2B C7B C8B C9B 171.5(4)
C12B C7B C8B C9B -4.4(6)
C7B C8B C9B C10B 2.4(7)
C8B C9B C10B C11B 1.2(7)
C9B C10B C11B C12B -2.6(7)
C10B C11B C12B C7B 0.4(6)
C10B C11B C12B C13B -178.2(4)
N2B C7B C12B C11B -173.1(4)
C8B C7B C12B C11B 3.0(6)
N2B C7B C12B C13B 5.5(6)
C8B C7B C12B C13B -178.4(4)
C15B N3B C13B O2B -0.6(5)
Zn2 N3B C13B O2B 178.5(3)
C15B N3B C13B C12B -179.3(4)
Zn2 N3B C13B C12B -0.1(6)
C14B O2B C13B N3B -3.0(5)
C14B O2B C13B C12B 175.9(3)
C11B C12B C13B N3B 149.8(4)
C7B C12B C13B N3B -28.8(6)
C11B C12B C13B O2B -28.8(5)
C7B C12B C13B O2B 152.5(4)
C13B O2B C14B C15B 5.0(5)
C13B N3B C15B C16B -119.5(4)
Zn2 N3B C15B C16B 61.5(5)
C13B N3B C15B C14B 3.7(4)
Zn2 N3B C15B C14B -175.3(3)
O2B C14B C15B N3B -5.2(4)
O2B C14B C15B C16B 115.5(4)
C18B N5B C17B O4B -2.5(7)
Zn2 N5B C17B O4B -177.8(4)
C18B N5B C17B C1B 174.9(3)
Zn2 N5B C17B C1B -0.4(4)
N1B C1B C17B O4B 173.5(4)
C2B C1B C17B O4B -4.1(6)
N1B C1B C17B N5B -4.3(5)
C2B C1B C17B N5B 178.1(4)
C17B N5B C18B C19B 44.0(6)
Zn2 N5B C18B C19B -140.9(3)
C17B N5B C18B C23B -139.5(4)
Zn2 N5B C18B C23B 35.6(5)
N5B C18B C19B C20B 175.9(4)
C23B C18B C19B C20B -0.6(6)
C18B C19B C20B C21B 0.2(7)
C19B C20B C21B C22B 0.6(7)
C20B C21B C22B C23B -0.9(6)
C21B C22B C23B C18B 0.6(6)
C21B C22B C23B C24B -179.7(4)
N5B C18B C23B C22B -176.4(4)
C19B C18B C23B C22B 0.2(6)
N5B C18B C23B C24B 3.8(6)
C19B C18B C23B C24B -179.6(4)
C26B N4B C24B O3B -5.7(5)
Zn2 N4B C24B O3B 179.5(2)
C26B N4B C24B C23B 174.5(4)
Zn2 N4B C24B C23B -0.3(6)
C25B O3B C24B N4B -7.2(5)
C25B O3B C24B C23B 172.7(4)
C22B C23B C24B N4B 155.6(4)
C18B C23B C24B N4B -24.6(7)
C22B C23B C24B O3B -24.2(5)
C18B C23B C24B O3B 155.5(4)
C24B O3B C25B C26B 16.3(4)
C24B N4B C26B C25B 15.4(4)
Zn2 N4B C26B C25B -170.2(3)
C24B N4B C26B C27B -107.0(4)
Zn2 N4B C26B C27B 67.4(4)
O3B C25B C26B N4B -18.7(4)
O3B C25B C26B C27B 100.2(4)
C3B S1B C28B C29B 61.1(4)
S1B C28B C29B C34B -152.0(4)
S1B C28B C29B C30B 28.1(6)
C34B C29B C30B C31B 3.0(7)
C28B C29B C30B C31B -177.1(5)
C29B C30B C31B C32B -1.0(7)
C30B C31B C32B C33B -2.2(8)
C31B C32B C33B C34B 3.3(8)
C30B C29B C34B C33B -1.9(7)
C28B C29B C34B C33B 178.2(5)
C32B C33B C34B C29B -1.2(8)
C40 C35 C36 C37 1.7(9)
C41 C35 C36 C37 -179.8(6)
C35 C36 C37 C38 -2.1(10)
C36 C37 C38 C39 1.4(10)
C37 C38 C39 C40 -0.5(9)
C38 C39 C40 C35 0.2(9)
C36 C35 C40 C39 -0.8(8)
C41 C35 C40 C39 -179.2(5)
